data_4112727
loop_
_publ_author_name
'Thomas J. Anderson'
'Gavin D. Jones'
'David A. Vicic'

_publ_section_title
;
 Evidence for a NiI Active Species in the Catalytic Cross-Coupling of
 Alkyl Electrophiles
;
_journal_name_full 'Journal of the American Chemical Society'
_journal_page_first 8100
_journal_page_last 8101
_journal_paper_doi 10.1021/ja0483903
_journal_volume 126
_journal_year 2004
_chemical_formula_moiety 'C27 H35 I N3 Ni '
_chemical_formula_sum 'C27 H35 I N3 Ni'
_chemical_formula_weight 587.20
_space_group_IT_number 14
_symmetry_cell_setting monoclinic
_symmetry_Int_Tables_number 14
_symmetry_space_group_name_Hall '-P 2ybc'
_symmetry_space_group_name_H-M 'P 1 21/c 1'
_cell_angle_alpha 90
_cell_angle_beta 99.985(6)
_cell_angle_gamma 90
_cell_formula_units_Z 4
_cell_length_a 10.429(12)
_cell_length_b 12.149(8)
_cell_length_c 21.08(2)
_cell_measurement_reflns_used 171
_cell_measurement_temperature 173.0
_cell_measurement_theta_max 27.8764
_cell_measurement_theta_min 1.9413
_cell_volume 2630(4)
_computing_cell_refinement CrystalClear
_computing_data_collection CrystalClear
_computing_data_reduction CrystalStructure
_computing_publication_material 'CrystalStructure 3.6.0'
_computing_structure_refinement SHELXL
_computing_structure_solution SHELXS97
_diffrn_detector_area_resol_mean 14.63
_diffrn_measured_fraction_theta_full 0.9619
_diffrn_measured_fraction_theta_max 0.9742
_diffrn_measurement_device_type 'Rigaku Mercury'
_diffrn_measurement_method \w
_diffrn_radiation_type 'Mo K\a'
_diffrn_radiation_wavelength 0.7107
_diffrn_reflns_av_R_equivalents 0.029
_diffrn_reflns_limit_h_max 11
_diffrn_reflns_limit_h_min -13
_diffrn_reflns_limit_k_max 15
_diffrn_reflns_limit_k_min -12
_diffrn_reflns_limit_l_max 27
_diffrn_reflns_limit_l_min -27
_diffrn_reflns_number 15442
_diffrn_reflns_theta_full 28.00
_diffrn_reflns_theta_max 27.87
_exptl_absorpt_coefficient_mu 1.930
_exptl_absorpt_correction_T_max 1.0000
_exptl_absorpt_correction_T_min 0.6655
_exptl_absorpt_correction_type multi-scan
_exptl_crystal_colour green
_exptl_crystal_density_diffrn 1.483
_exptl_crystal_description prism
_exptl_crystal_F_000 1196.00
_exptl_crystal_size_max 0.50
_exptl_crystal_size_mid 0.45
_exptl_crystal_size_min 0.20
_refine_diff_density_max 2.45
_refine_diff_density_min -0.72
_refine_ls_extinction_method none
_refine_ls_goodness_of_fit_ref 1.125
_refine_ls_hydrogen_treatment noref
_refine_ls_number_parameters 299
_refine_ls_number_reflns 6135
_refine_ls_R_factor_gt 0.0400
_refine_ls_shift/su_max 0.0010
_refine_ls_structure_factor_coef Fsqd
_refine_ls_weighting_details 'w = 1/[\s^2^(Fo^2^)+(0.0910P)^2^+4.5864P] where P=(Fo^2^+2Fc^2^)/3'
_refine_ls_weighting_scheme calc
_refine_ls_wR_factor_ref 0.1130
_reflns_number_gt 5376
_reflns_number_total 15442
_reflns_threshold_expression F^2^>2.0\s(F^2^)
_cod_data_source_file ja0483903si20040321_073905_2.cif
_cod_data_source_block '_tpyNiI'
_cod_original_cell_volume 2630.5(40)
_cod_original_formula_sum 'C27 H35 I N3 Ni '
_cod_database_code 4112727

loop_
_symmetry_equiv_pos_site_id
_symmetry_equiv_pos_as_xyz
1 +X,+Y,+Z
2 -X,1/2+Y,1/2-Z
3 -X,-Y,-Z
4 +X,1/2-Y,1/2+Z

loop_
_atom_site_label
_atom_site_type_symbol
_atom_site_fract_x
_atom_site_fract_y
_atom_site_fract_z
_atom_site_U_iso_or_equiv
_atom_site_adp_type
_atom_site_occupancy
_atom_site_symmetry_multiplicity
_atom_site_calc_flag
_atom_site_refinement_flags
I(1) I 0.30363(2) 0.65043(2) 0.368128(10) 0.02968(7) Uani 1.00 1 d .
Ni(1) Ni 0.14194(3) 0.48988(3) 0.36730(2) 0.02122(10) Uani 1.00 1 d .
N(1) N 0.1807(2) 0.4327(2) 0.45895(11) 0.0225(6) Uani 1.00 1 d .
N(2) N -0.0157(2) 0.4120(2) 0.37213(11) 0.0206(6) Uani 1.00 1 d .
N(3) N 0.0565(3) 0.4917(2) 0.27272(12) 0.0259(6) Uani 1.00 1 d .
C(1) C 0.0969(3) 0.5425(3) 0.2231(2) 0.0334(9) Uani 1.00 1 d .
H(1A1) H 0.1818 0.5735 0.2299 0.040 Uiso 1.00 1 c R
C(2) C 0.0218(3) 0.5520(3) 0.1631(1) 0.0309(8) Uani 1.00 1 d .
H(2A1) H 0.0553 0.5893 0.1299 0.037 Uiso 1.00 1 c R
C(3) C -0.1032(3) 0.5076(2) 0.1505(1) 0.0244(7) Uani 1.00 1 d .
C(4) C -0.1449(3) 0.4536(2) 0.20141(13) 0.0226(7) Uani 1.00 1 d .
H(4A1) H -0.2286 0.4204 0.1954 0.027 Uiso 1.00 1 c R
C(5) C -0.0640(3) 0.4482(2) 0.26112(13) 0.0212(7) Uani 1.00 1 d .
C(6) C -0.1054(3) 0.3986(2) 0.31862(13) 0.0202(6) Uani 1.00 1 d .
C(7) C -0.2235(3) 0.3481(2) 0.32065(13) 0.0217(7) Uani 1.00 1 d .
H(7A1) H -0.2834 0.3355 0.2819 0.026 Uiso 1.00 1 c R
C(8) C -0.2546(3) 0.3154(2) 0.37991(13) 0.0202(6) Uani 1.00 1 d .
C(9) C -0.1592(3) 0.3293(2) 0.43520(13) 0.0208(6) Uani 1.00 1 d .
H(9A1) H -0.1764 0.3080 0.4763 0.025 Uiso 1.00 1 c R
C(10) C -0.0393(3) 0.3748(2) 0.42927(12) 0.0193(6) Uani 1.00 1 d .
C(11) C 0.0781(3) 0.3850(2) 0.48020(12) 0.0189(6) Uani 1.00 1 d .
C(12) C 0.0884(3) 0.3411(2) 0.5419(1) 0.0210(7) Uani 1.00 1 d .
H(12A1) H 0.0134 0.3124 0.5560 0.025 Uiso 1.00 1 c R
C(13) C 0.2090(3) 0.3391(2) 0.5831(1) 0.0215(7) Uani 1.00 1 d .
C(14) C 0.3137(3) 0.3865(3) 0.5600(1) 0.0268(7) Uani 1.00 1 d .
H(14A1) H 0.3979 0.3861 0.5859 0.032 Uiso 1.00 1 c R
C(15) C 0.2952(3) 0.4339(3) 0.4995(2) 0.0273(7) Uani 1.00 1 d .
H(15A1) H 0.3672 0.4691 0.4859 0.033 Uiso 1.00 1 c R
C(16) C 0.2304(3) 0.2800(2) 0.6486(1) 0.0251(7) Uani 1.00 1 d .
C(17) C 0.3209(3) 0.3489(3) 0.6992(2) 0.0340(9) Uani 1.00 1 d .
H(17A1) H 0.2852 0.4233 0.7007 0.051 Uiso 1.00 1 c R
H(17B1) H 0.4076 0.3531 0.6874 0.051 Uiso 1.00 1 c R
H(17C1) H 0.3273 0.3142 0.7416 0.051 Uiso 1.00 1 c R
C(18) C 0.2968(4) 0.1699(3) 0.6402(2) 0.0402(9) Uani 1.00 1 d .
H(18A1) H 0.2426 0.1270 0.6064 0.060 Uiso 1.00 1 c R
H(18B1) H 0.3084 0.1288 0.6808 0.060 Uiso 1.00 1 c R
H(18C1) H 0.3820 0.1833 0.6281 0.060 Uiso 1.00 1 c R
C(19) C 0.1026(3) 0.2606(3) 0.6731(2) 0.0339(9) Uani 1.00 1 d .
H(19A1) H 0.0488 0.2085 0.6445 0.051 Uiso 1.00 1 c R
H(19B1) H 0.0559 0.3305 0.6735 0.051 Uiso 1.00 1 c R
H(19C1) H 0.1212 0.2303 0.7168 0.051 Uiso 1.00 1 c R
C(20) C -0.3892(3) 0.2659(2) 0.3809(1) 0.0225(7) Uani 1.00 1 d .
C(21) C -0.4948(3) 0.3446(3) 0.3465(2) 0.0360(9) Uani 1.00 1 d .
H(21A1) H -0.4862 0.4164 0.3680 0.054 Uiso 1.00 1 c R
H(21B1) H -0.5811 0.3139 0.3481 0.054 Uiso 1.00 1 c R
H(21C1) H -0.4842 0.3536 0.3015 0.054 Uiso 1.00 1 c R
C(22) C -0.4145(3) 0.2479(3) 0.4492(2) 0.0368(9) Uani 1.00 1 d .
H(22A1) H -0.3514 0.1948 0.4713 0.055 Uiso 1.00 1 c R
H(22B1) H -0.5029 0.2194 0.4475 0.055 Uiso 1.00 1 c R
H(22C1) H -0.4054 0.3179 0.4726 0.055 Uiso 1.00 1 c R
C(23) C -0.3979(4) 0.1557(3) 0.3445(2) 0.0361(9) Uani 1.00 1 d .
H(23A1) H -0.3334 0.1044 0.3674 0.054 Uiso 1.00 1 c R
H(23B1) H -0.3804 0.1678 0.3009 0.054 Uiso 1.00 1 c R
H(23C1) H -0.4853 0.1248 0.3422 0.054 Uiso 1.00 1 c R
C(24) C -0.1882(3) 0.5161(3) 0.0835(1) 0.0305(8) Uani 1.00 1 d .
C(25) C -0.1829(6) 0.6332(4) 0.0578(2) 0.0608(13) Uani 1.00 1 d .
H(25A1) H -0.2040 0.6855 0.0898 0.091 Uiso 1.00 1 c R
H(25B1) H -0.2461 0.6408 0.0178 0.091 Uiso 1.00 1 c R
H(25C1) H -0.0952 0.6483 0.0492 0.091 Uiso 1.00 1 c R
C(26) C -0.3297(3) 0.4849(3) 0.0840(2) 0.0342(9) Uani 1.00 1 d .
H(26A1) H -0.3645 0.5313 0.1151 0.051 Uiso 1.00 1 c R
H(26B1) H -0.3344 0.4075 0.0964 0.051 Uiso 1.00 1 c R
H(26C1) H -0.3811 0.4960 0.0410 0.051 Uiso 1.00 1 c R
C(27) C -0.1318(3) 0.4348(4) 0.0393(2) 0.0401(9) Uani 1.00 1 d .
H(27A1) H -0.1439 0.3592 0.0535 0.060 Uiso 1.00 1 c R
H(27B1) H -0.0388 0.4494 0.0415 0.060 Uiso 1.00 1 c R
H(27C1) H -0.1771 0.4440 -0.0051 0.060 Uiso 1.00 1 c R

loop_
_atom_site_aniso_label
_atom_site_aniso_U_11
_atom_site_aniso_U_22
_atom_site_aniso_U_33
_atom_site_aniso_U_12
_atom_site_aniso_U_13
_atom_site_aniso_U_23
I(1) 0.02632(13) 0.02900(13) 0.03156(13) -0.00887(7) -0.00101(9) 0.00082(7)
Ni(1) 0.0190(2) 0.0247(2) 0.0195(2) -0.0047(1) 0.0021(1) -0.0007(1)
N(1) 0.0206(11) 0.0243(12) 0.0213(12) -0.0025(9) 0.0001(9) -0.0002(8)
N(2) 0.0206(11) 0.0221(12) 0.0181(11) -0.0014(9) 0.0008(9) 0.0011(8)
N(3) 0.0297(13) 0.0314(13) 0.0171(11) -0.0088(10) 0.0058(9) -0.0028(9)
C(1) 0.034(2) 0.043(2) 0.025(2) -0.016(1) 0.0098(13) -0.0027(12)
C(2) 0.039(2) 0.035(2) 0.020(1) -0.012(1) 0.0103(12) 0.0021(11)
C(3) 0.030(2) 0.023(1) 0.0208(13) 0.0000(11) 0.0074(11) 0.0003(10)
C(4) 0.026(1) 0.0228(13) 0.0188(13) -0.0030(11) 0.0030(10) 0.0000(9)
C(5) 0.026(1) 0.0207(13) 0.0175(12) -0.0047(11) 0.0047(10) -0.0020(9)
C(6) 0.0204(13) 0.0228(13) 0.0169(12) -0.0024(10) 0.0016(10) -0.0013(9)
C(7) 0.0212(13) 0.026(1) 0.0160(13) -0.0037(10) -0.0007(10) 0.0015(9)
C(8) 0.0169(12) 0.0228(13) 0.0198(13) -0.0038(10) -0.0002(10) 0.0008(9)
C(9) 0.0197(13) 0.0253(13) 0.0167(12) -0.0017(10) 0.0010(10) 0.0017(9)
C(10) 0.0205(13) 0.0202(12) 0.0163(12) -0.0012(10) 0.0005(9) -0.0001(9)
C(11) 0.0182(12) 0.0182(12) 0.0190(12) -0.0001(10) -0.0001(10) -0.0007(9)
C(12) 0.0213(13) 0.0199(13) 0.0206(13) 0.0000(10) 0.0001(10) 0.0011(9)
C(13) 0.022(1) 0.0207(13) 0.0195(13) 0.0013(10) -0.0017(10) -0.0001(9)
C(14) 0.0197(13) 0.033(2) 0.025(1) -0.0034(12) -0.0051(11) 0.0016(11)
C(15) 0.0201(13) 0.033(2) 0.027(2) -0.0050(12) -0.0006(11) 0.0020(11)
C(16) 0.027(1) 0.027(1) 0.0182(13) 0.0022(12) -0.0043(11) 0.0034(10)
C(17) 0.032(2) 0.042(2) 0.024(2) -0.003(1) -0.0063(13) 0.0002(12)
C(18) 0.052(2) 0.033(2) 0.034(2) 0.014(2) 0.002(2) 0.0078(13)
C(19) 0.033(2) 0.042(2) 0.025(2) -0.007(1) 0.0007(12) 0.0082(12)
C(20) 0.0165(12) 0.029(2) 0.0215(13) -0.0053(11) 0.0004(10) 0.0020(10)
C(21) 0.021(2) 0.046(2) 0.039(2) -0.0015(13) 0.0000(13) 0.008(1)
C(22) 0.025(2) 0.059(2) 0.026(2) -0.012(2) 0.0040(12) 0.005(1)
C(23) 0.033(2) 0.036(2) 0.040(2) -0.014(1) 0.011(2) -0.0078(13)
C(24) 0.040(2) 0.032(2) 0.0186(13) 0.0013(13) 0.0016(12) 0.0049(11)
C(25) 0.085(4) 0.041(2) 0.048(2) -0.011(2) -0.012(2) 0.021(2)
C(26) 0.032(2) 0.044(2) 0.025(2) 0.008(1) 0.0030(13) 0.0036(13)
C(27) 0.035(2) 0.065(2) 0.021(2) -0.004(2) 0.0065(13) -0.007(1)

loop_
_atom_type_symbol
_atom_type_description
_atom_type_scat_dispersion_real
_atom_type_scat_dispersion_imag
_atom_type_scat_source
C C 0.003 0.002
;
International Tables for Crystallography
(1992, Vol. C, Tables 4.2.6.8 and 6.1.1.4)
;
H H 0.000 0.000
;
International Tables for Crystallography
(1992, Vol. C, Table 6.1.1.4)
;
I I -0.474 1.812
;
International Tables for Crystallography
(1992, Vol. C, Tables 4.2.6.8 and 6.1.1.4)
;
N N 0.006 0.003
;
International Tables for Crystallography
(1992, Vol. C, Tables 4.2.6.8 and 6.1.1.4)
;
Ni Ni 0.339 1.112
;
International Tables for Crystallography
(1992, Vol. C, Tables 4.2.6.8 and 6.1.1.4)
;

loop_
_geom_angle_atom_site_label_1
_geom_angle_atom_site_label_2
_geom_angle_atom_site_label_3
_geom_angle
I(1) Ni(1) N(3) 99.96(8)
I(1) Ni(1) N(1) 103.35(6)
I(1) Ni(1) N(2) 160.15(7)
N(3) Ni(1) N(1) 156.5(1)
N(2) Ni(1) N(1) 79.12(9)
Ni(1) N(1) C(11) 115.0(2)
Ni(1) N(1) C(15) 127.7(2)
N(3) Ni(1) N(2) 79.8(1)
Ni(1) N(2) C(6) 119.6(2)
Ni(1) N(2) C(10) 120.3(2)
Ni(1) N(3) C(1) 128.6(2)
Ni(1) N(3) C(5) 114.2(2)
N(1) C(11) C(10) 113.2(2)
C(15) N(1) C(11) 117.3(2)
N(1) C(11) C(12) 122.2(3)
N(1) C(15) C(14) 123.3(3)
N(2) C(6) C(5) 112.2(3)
C(10) N(2) C(6) 120.0(2)
N(2) C(6) C(7) 121.4(3)
N(2) C(10) C(11) 111.2(3)
N(2) C(10) C(9) 121.3(2)
C(5) N(3) C(1) 116.6(2)
N(3) C(1) C(2) 123.4(3)
N(3) C(5) C(6) 113.9(2)
N(3) C(5) C(4) 123.2(3)
C(1) C(2) C(3) 120.6(3)
C(2) C(3) C(4) 116.3(3)
C(2) C(3) C(24) 121.4(3)
C(3) C(4) C(5) 120.0(3)
C(24) C(3) C(4) 122.3(3)
C(3) C(24) C(25) 109.8(3)
C(3) C(24) C(27) 107.0(3)
C(3) C(24) C(26) 112.4(3)
C(4) C(5) C(6) 122.8(3)
C(5) C(6) C(7) 126.3(2)
C(6) C(7) C(8) 119.9(2)
C(7) C(8) C(9) 117.7(3)
C(7) C(8) C(20) 118.5(2)
C(8) C(9) C(10) 119.4(3)
C(20) C(8) C(9) 123.7(3)
C(8) C(20) C(21) 109.4(2)
C(8) C(20) C(23) 108.1(3)
C(8) C(20) C(22) 112.2(2)
C(9) C(10) C(11) 127.4(2)
C(10) C(11) C(12) 124.3(3)
C(11) C(12) C(13) 120.1(3)
C(12) C(13) C(14) 116.7(3)
C(12) C(13) C(16) 122.7(3)
C(13) C(14) C(15) 120.1(3)
C(16) C(13) C(14) 120.4(3)
C(13) C(16) C(18) 107.6(3)
C(13) C(16) C(19) 112.0(2)
C(13) C(16) C(17) 110.1(2)
C(18) C(16) C(17) 108.6(3)
C(19) C(16) C(17) 108.4(3)
C(19) C(16) C(18) 110.0(3)
C(23) C(20) C(21) 109.3(3)
C(22) C(20) C(21) 107.9(3)
C(23) C(20) C(22) 109.9(3)
C(27) C(24) C(25) 110.0(3)
C(26) C(24) C(25) 109.2(3)
C(27) C(24) C(26) 108.4(3)
N(1) C(15) H(15A1) 118.3729
N(3) C(1) H(1A1) 118.3755
C(2) C(1) H(1A1) 118.2365
C(1) C(2) H(2A1) 119.7000
C(3) C(2) H(2A1) 119.7177
C(3) C(4) H(4A1) 120.0339
C(5) C(4) H(4A1) 120.0107
C(6) C(7) H(7A1) 120.0471
C(8) C(7) H(7A1) 120.0711
C(8) C(9) H(9A1) 120.3242
C(10) C(9) H(9A1) 120.2763
C(11) C(12) H(12A1) 119.8795
C(13) C(12) H(12A1) 120.0049
C(13) C(14) H(14A1) 119.8716
C(15) C(14) H(14A1) 119.9936
C(14) C(15) H(15A1) 118.3136
C(16) C(17) H(17A1) 109.4474
C(16) C(17) H(17B1) 109.5536
C(16) C(17) H(17C1) 109.4895
C(16) C(18) H(18A1) 109.4833
C(16) C(18) H(18B1) 109.5392
C(16) C(18) H(18C1) 109.5042
C(16) C(19) H(19A1) 109.4229
C(16) C(19) H(19B1) 109.4891
C(16) C(19) H(19C1) 109.4505
H(17B1) C(17) H(17A1) 109.4476
H(17C1) C(17) H(17A1) 109.4087
H(17C1) C(17) H(17B1) 109.4804
H(18B1) C(18) H(18A1) 109.4320
H(18C1) C(18) H(18A1) 109.4645
H(18C1) C(18) H(18B1) 109.4040
H(19B1) C(19) H(19A1) 109.4561
H(19C1) C(19) H(19A1) 109.5076
H(19C1) C(19) H(19B1) 109.5010
C(20) C(21) H(21A1) 109.4989
C(20) C(21) H(21C1) 109.4613
C(20) C(21) H(21B1) 109.4533
C(20) C(22) H(22A1) 109.4169
C(20) C(22) H(22B1) 109.4514
C(20) C(22) H(22C1) 109.5362
C(20) C(23) H(23A1) 109.4287
C(20) C(23) H(23B1) 109.4327
C(20) C(23) H(23C1) 109.4538
H(21C1) C(21) H(21A1) 109.3940
H(21B1) C(21) H(21A1) 109.4736
H(21C1) C(21) H(21B1) 109.5462
H(22B1) C(22) H(22A1) 109.5335
H(22C1) C(22) H(22A1) 109.4386
H(22C1) C(22) H(22B1) 109.4508
H(23B1) C(23) H(23A1) 109.4780
H(23C1) C(23) H(23A1) 109.5430
H(23C1) C(23) H(23B1) 109.4910
C(24) C(25) H(25A1) 109.5137
C(24) C(25) H(25C1) 109.4144
C(24) C(25) H(25B1) 109.4248
C(24) C(26) H(26A1) 109.4247
C(24) C(26) H(26B1) 109.4922
C(24) C(26) H(26C1) 109.5133
C(24) C(27) H(27A1) 109.4824
C(24) C(27) H(27B1) 109.5304
C(24) C(27) H(27C1) 109.4469
H(25C1) C(25) H(25A1) 109.5362
H(25B1) C(25) H(25A1) 109.4852
H(25C1) C(25) H(25B1) 109.4530
H(26B1) C(26) H(26A1) 109.4052
H(26C1) C(26) H(26A1) 109.4537
H(26C1) C(26) H(26B1) 109.5381
H(27B1) C(27) H(27A1) 109.5230
H(27C1) C(27) H(27A1) 109.3753
H(27C1) C(27) H(27B1) 109.4692

loop_
_geom_bond_atom_site_label_1
_geom_bond_atom_site_label_2
_geom_bond_distance
I(1) Ni(1) 2.5765(4)
Ni(1) N(1) 2.027(2)
Ni(1) N(2) 1.915(2)
Ni(1) N(3) 2.038(2)
N(1) C(11) 1.359(4)
N(1) C(15) 1.343(3)
N(2) C(6) 1.345(3)
N(2) C(10) 1.349(4)
N(3) C(1) 1.343(4)
N(3) C(5) 1.346(4)
C(1) C(2) 1.373(4)
C(2) C(3) 1.393(4)
C(3) C(4) 1.391(4)
C(3) C(24) 1.535(4)
C(4) C(5) 1.390(4)
C(5) C(6) 1.483(4)
C(6) C(7) 1.383(4)
C(7) C(8) 1.401(4)
C(8) C(9) 1.405(4)
C(8) C(20) 1.530(4)
C(9) C(10) 1.392(4)
C(10) C(11) 1.487(4)
C(11) C(12) 1.393(4)
C(12) C(13) 1.399(4)
C(13) C(14) 1.395(5)
C(13) C(16) 1.538(4)
C(14) C(15) 1.382(4)
C(16) C(17) 1.542(4)
C(16) C(18) 1.531(5)
C(16) C(19) 1.528(5)
C(20) C(21) 1.541(4)
C(20) C(22) 1.524(5)
C(20) C(23) 1.537(4)
C(24) C(25) 1.527(6)
C(24) C(26) 1.525(5)
C(24) C(27) 1.542(5)
C(1) H(1A1) 0.9499
C(2) H(2A1) 0.9498
C(4) H(4A1) 0.9499
C(7) H(7A1) 0.9508
C(9) H(9A1) 0.9507
C(12) H(12A1) 0.9497
C(14) H(14A1) 0.9504
C(15) H(15A1) 0.9504
C(17) H(17A1) 0.9802
C(17) H(17B1) 0.9795
C(17) H(17C1) 0.9808
C(18) H(18A1) 0.9798
C(18) H(18B1) 0.9796
C(18) H(18C1) 0.9799
C(19) H(19A1) 0.9801
C(19) H(19B1) 0.9798
C(19) H(19C1) 0.9807
C(21) H(21A1) 0.9801
C(21) H(21B1) 0.9803
C(21) H(21C1) 0.9796
C(22) H(22A1) 0.9801
C(22) H(22B1) 0.9797
C(22) H(22C1) 0.9799
C(23) H(23A1) 0.9802
C(23) H(23B1) 0.9795
C(23) H(23C1) 0.9791
C(25) H(25A1) 0.9791
C(25) H(25B1) 0.9804
C(25) H(25C1) 0.9801
C(26) H(26A1) 0.9806
C(26) H(26B1) 0.9794
C(26) H(26C1) 0.9793
C(27) H(27A1) 0.9806
C(27) H(27B1) 0.9792
C(27) H(27C1) 0.9797

loop_
_geom_contact_atom_site_label_1
_geom_contact_atom_site_label_2
_geom_contact_distance
_geom_contact_site_symmetry_2
I(1) N(3) 3.551(3) .
Ni(1) C(1) 3.061(3) .
Ni(1) C(5) 2.866(3) .
Ni(1) C(6) 2.832(3) .
Ni(1) C(10) 2.844(3) .
Ni(1) C(11) 2.878(3) .
Ni(1) C(15) 3.039(3) .
N(1) N(2) 2.512(3) .
N(1) C(10) 2.378(4) .
N(1) C(12) 2.410(4) .
N(1) C(13) 2.822(4) .
N(1) C(14) 2.398(4) .
N(2) N(3) 2.538(4) .
N(2) C(5) 2.348(4) .
N(2) C(7) 2.380(3) .
N(2) C(8) 2.785(4) .
N(2) C(9) 2.389(4) .
N(2) C(11) 2.341(3) .
N(3) C(2) 2.391(4) .
N(3) C(3) 2.822(4) .
N(3) C(4) 2.406(4) .
N(3) C(6) 2.373(4) .
C(1) C(3) 2.402(4) .
C(1) C(4) 2.708(4) .
C(1) C(5) 2.288(5) .
C(2) C(4) 2.364(5) .
C(2) C(5) 2.702(4) .
C(2) C(24) 2.555(4) .
C(2) C(25) 2.969(6) .
C(2) C(27) 3.155(5) .
C(3) C(5) 2.408(4) .
C(3) C(25) 2.505(5) .
C(3) C(26) 2.544(4) .
C(3) C(27) 2.474(5) .
C(4) C(6) 2.524(4) .
C(4) C(7) 3.057(4) .
C(4) C(24) 2.563(4) .
C(4) C(26) 2.886(4) .
C(4) C(27) 3.450(4) .
C(5) C(7) 2.558(4) .
C(6) C(8) 2.410(4) .
C(6) C(9) 2.746(4) .
C(6) C(10) 2.333(4) .
C(7) C(9) 2.402(4) .
C(7) C(10) 2.741(4) .
C(7) C(20) 2.521(4) .
C(7) C(21) 2.973(5) .
C(7) C(23) 3.057(5) .
C(8) C(10) 2.416(4) .
C(8) C(21) 2.507(4) .
C(8) C(22) 2.536(5) .
C(8) C(23) 2.483(5) .
C(9) C(11) 2.582(4) .
C(9) C(12) 3.120(4) .
C(9) C(15) 3.586(4) 56603
C(9) C(20) 2.590(4) .
C(9) C(22) 2.903(5) .
C(9) C(23) 3.556(5) .
C(10) C(11) 3.548(4) 56603
C(10) C(12) 2.546(4) .
C(10) C(12) 3.557(4) 56603
C(11) C(10) 3.548(4) 56603
C(11) C(11) 3.410(4) 56603
C(11) C(13) 2.420(4) .
C(11) C(14) 2.726(4) .
C(11) C(15) 2.308(4) .
C(11) C(25) 3.391(6) 54502
C(12) C(10) 3.557(4) 56603
C(12) C(14) 2.379(4) .
C(12) C(15) 2.719(5) .
C(12) C(16) 2.578(4) .
C(12) C(18) 3.433(5) .
C(12) C(19) 2.912(4) .
C(12) C(25) 3.534(6) 54502
C(13) C(15) 2.407(5) .
C(13) C(17) 2.524(4) .
C(13) C(18) 2.476(4) .
C(13) C(19) 2.543(5) .
C(14) C(16) 2.546(4) .
C(14) C(17) 2.957(5) .
C(14) C(18) 3.150(5) .
C(15) C(9) 3.586(4) 56603
C(17) C(18) 2.495(5) .
C(17) C(19) 2.490(4) .
C(18) C(19) 2.506(5) .
C(21) C(22) 2.478(5) .
C(21) C(23) 2.511(5) .
C(22) C(23) 2.506(5) .
C(25) C(11) 3.391(6) 55502
C(25) C(12) 3.534(6) 55502
C(25) C(26) 2.488(7) .
C(25) C(27) 2.513(7) .
C(26) C(27) 2.488(5) .
I(1) H(1A1) 3.1137 .
I(1) H(4A1) 3.5777 55502
I(1) H(14A1) 3.1272 66603
I(1) H(15A1) 3.2994 .
I(1) H(17B1) 3.4153 66603
I(1) H(21A1) 3.5904 65501
I(1) H(22C1) 3.3634 56603
I(1) H(26B1) 3.2144 55502
I(1) H(27A1) 3.5905 55502
Ni(1) H(1A1) 3.1643 .
Ni(1) H(12A1) 3.4521 56603
Ni(1) H(15A1) 3.1299 .
Ni(1) H(19B1) 3.0238 56603
N(1) H(9A1) 3.4366 56603
N(1) H(12A1) 3.2564 .
N(1) H(14A1) 3.2422 .
N(1) H(15A1) 1.9794 .
N(1) H(25A1) 3.1971 54502
N(1) H(25C1) 3.5651 54502
N(2) H(7A1) 3.2304 .
N(2) H(9A1) 3.2412 .
N(2) H(17A1) 3.5724 56603
N(2) H(19B1) 3.2779 56603
N(2) H(25A1) 3.5820 54502
N(3) H(1A1) 1.9797 .
N(3) H(2A1) 3.2339 .
N(3) H(4A1) 3.2507 .
N(3) H(19B1) 2.7904 56603
N(3) H(19C1) 3.0651 55404
C(1) H(2A1) 2.0195 .
C(1) H(18B1) 3.2673 55404
C(1) H(19A1) 3.4655 55404
C(1) H(19B1) 3.2974 56603
C(1) H(19C1) 3.3284 55404
C(1) H(23A1) 3.4530 55502
C(1) H(23B1) 3.4402 55502
H(1A1) C(2) 2.0052 .
H(1A1) C(3) 3.2484 .
H(1A1) C(5) 3.1475 .
H(1A1) C(7) 3.5518 55502
H(1A1) C(23) 3.1250 55502
C(2) H(4A1) 3.2336 .
C(2) H(18A1) 3.5235 55404
C(2) H(19A1) 3.2074 55404
C(2) H(23A1) 3.4790 55502
C(2) H(25A1) 3.0499 .
C(2) H(25C1) 2.7581 .
C(2) H(27A1) 3.5251 .
C(2) H(27B1) 2.8218 .
H(2A1) C(3) 2.0383 .
H(2A1) C(4) 3.2313 .
H(2A1) C(8) 3.4724 55502
H(2A1) C(9) 3.4749 55502
H(2A1) C(24) 2.7084 .
H(2A1) C(25) 2.7307 .
H(2A1) C(27) 3.1118 .
C(3) H(4A1) 2.0392 .
C(3) H(19A1) 3.0807 55404
C(3) H(25A1) 2.6357 .
C(3) H(25B1) 3.3494 .
C(3) H(25C1) 2.7478 .
C(3) H(26A1) 2.7130 .
C(3) H(26B1) 2.7640 .
C(3) H(26C1) 3.3804 .
C(3) H(27A1) 2.7038 .
C(3) H(27B1) 2.6010 .
C(3) H(27C1) 3.3276 .
C(4) H(7A1) 2.8061 .
C(4) H(17A1) 3.1118 56603
C(4) H(19A1) 3.1998 55404
C(4) H(19C1) 3.5336 55404
C(4) H(26A1) 2.8287 .
C(4) H(26B1) 2.7573 .
C(4) H(27A1) 3.3240 .
H(4A1) I(1) 3.5777 54502
H(4A1) C(5) 2.0385 .
H(4A1) C(6) 2.7039 .
H(4A1) C(7) 2.7744 .
H(4A1) C(24) 2.7276 .
H(4A1) C(26) 2.5261 .
C(5) H(7A1) 2.7658 .
C(5) H(17A1) 3.0084 56603
C(5) H(19A1) 3.4721 55404
C(5) H(19B1) 3.0158 56603
C(5) H(19C1) 3.1515 55404
C(6) H(7A1) 2.0334 .
C(6) H(17A1) 2.8459 56603
C(6) H(19B1) 3.3311 56603
C(7) H(1A1) 3.5518 54502
C(7) H(9A1) 3.2690 .
C(7) H(17A1) 2.8687 56603
C(7) H(21A1) 3.1842 .
C(7) H(21C1) 2.6793 .
C(7) H(23A1) 3.3827 .
C(7) H(23B1) 2.7226 .
H(7A1) C(8) 2.0503 .
H(7A1) C(9) 3.2674 .
H(7A1) C(20) 2.6615 .
H(7A1) C(21) 2.7870 .
H(7A1) C(23) 2.9134 .
C(8) H(2A1) 3.4724 54502
C(8) H(9A1) 2.0561 .
C(8) H(17A1) 3.5888 56603
C(8) H(21A1) 2.6819 .
C(8) H(21B1) 3.3545 .
C(8) H(21C1) 2.7035 .
C(8) H(22A1) 2.7481 .
C(8) H(22B1) 3.3728 .
C(8) H(22C1) 2.7126 .
C(8) H(23A1) 2.6909 .
C(8) H(23B1) 2.6369 .
C(8) H(23C1) 3.3346 .
C(9) H(2A1) 3.4749 54502
C(9) H(12A1) 2.8597 .
C(9) H(22A1) 2.7921 .
C(9) H(22C1) 2.8170 .
C(9) H(23A1) 3.4509 .
C(9) H(25C1) 3.4176 54502
C(9) H(27A1) 3.3692 55504
C(9) H(27C1) 3.5672 55504
H(9A1) N(1) 3.4366 56603
H(9A1) C(10) 2.0439 .
H(9A1) C(11) 2.8019 .
H(9A1) C(12) 2.8943 .
H(9A1) C(15) 3.4420 56603
H(9A1) C(20) 2.7723 .
H(9A1) C(22) 2.5561 .
H(9A1) C(27) 3.2356 55504
C(10) H(12A1) 2.7395 .
C(10) H(25A1) 3.4990 54502
C(10) H(25C1) 3.0862 54502
C(11) H(12A1) 2.0397 .
C(11) H(15A1) 3.1659 .
C(11) H(25A1) 3.2323 54502
C(11) H(25B1) 3.4421 54502
C(11) H(25C1) 2.9536 54502
C(12) H(14A1) 3.2464 .
C(12) H(18A1) 3.2313 .
C(12) H(19A1) 2.7842 .
C(12) H(19B1) 2.8551 .
C(12) H(25B1) 3.3060 54502
C(12) H(25C1) 3.0379 54502
C(12) H(27A1) 3.4721 55504
H(12A1) Ni(1) 3.4521 56603
H(12A1) C(13) 2.0467 .
H(12A1) C(14) 3.2457 .
H(12A1) C(16) 2.7489 .
H(12A1) C(19) 2.5601 .
H(12A1) C(27) 3.3543 55504
C(13) H(14A1) 2.0421 .
C(13) H(15A1) 3.2540 .
C(13) H(17A1) 2.6720 .
C(13) H(17B1) 2.7520 .
C(13) H(17C1) 3.3686 .
C(13) H(18A1) 2.6352 .
C(13) H(18B1) 3.3321 .
C(13) H(18C1) 2.6728 .
C(13) H(19A1) 2.7809 .
C(13) H(19B1) 2.6919 .
C(13) H(19C1) 3.3799 .
C(13) H(25B1) 3.2809 54502
C(14) H(15A1) 2.0148 .
C(14) H(17A1) 3.0650 .
C(14) H(17B1) 2.7252 .
C(14) H(18A1) 3.4203 .
C(14) H(18C1) 2.8826 .
C(14) H(21A1) 3.2138 56603
C(14) H(25B1) 3.4198 54502
H(14A1) I(1) 3.1272 66603
H(14A1) C(15) 2.0314 .
H(14A1) C(16) 2.6949 .
H(14A1) C(17) 2.6860 .
H(14A1) C(18) 3.1211 .
C(15) H(9A1) 3.4420 56603
C(15) H(22C1) 3.5596 65501
C(15) H(22C1) 3.2443 56603
C(15) H(25A1) 3.5963 54502
C(16) H(17A1) 2.0845 .
C(16) H(17B1) 2.0853 .
C(16) H(17C1) 2.0854 .
C(16) H(18A1) 2.0743 .
C(16) H(18B1) 2.0748 .
C(16) H(18C1) 2.0746 .
C(16) H(19A1) 2.0717 .
C(16) H(19B1) 2.0723 .
C(16) H(19C1) 2.0724 .
C(17) H(18A1) 3.3473 .
C(17) H(18B1) 2.7018 .
C(17) H(18C1) 2.6512 .
C(17) H(19A1) 3.3401 .
C(17) H(19B1) 2.7317 .
C(17) H(19C1) 2.6116 .
C(17) H(23B1) 3.4682 65504
C(17) H(23C1) 3.3416 65504
H(17A1) N(2) 3.5724 56603
H(17A1) C(4) 3.1118 56603
H(17A1) C(5) 3.0084 56603
H(17A1) C(6) 2.8459 56603
H(17A1) C(7) 2.8687 56603
H(17A1) C(8) 3.5888 56603
H(17A1) C(18) 3.3423 .
H(17A1) C(19) 2.7365 .
H(17B1) I(1) 3.4153 66603
H(17B1) C(18) 2.6228 .
H(17B1) C(19) 3.3374 .
H(17B1) C(23) 3.5735 65504
H(17C1) C(18) 2.7396 .
H(17C1) C(19) 2.6133 .
H(17C1) C(21) 3.2604 65504
H(17C1) C(23) 3.3015 65504
C(18) H(19A1) 2.6454 .
C(18) H(19B1) 3.3499 .
C(18) H(19C1) 2.7428 .
C(18) H(23A1) 3.3613 55603
C(18) H(25B1) 3.3003 54502
H(18A1) C(2) 3.5235 55504
H(18A1) C(19) 2.7298 .
H(18A1) C(25) 3.4100 54502
H(18B1) C(1) 3.2673 55504
H(18B1) C(19) 2.6600 .
H(18C1) C(19) 3.3508 .
C(19) H(27A1) 3.5822 55504
H(19A1) C(1) 3.4655 55504
H(19A1) C(2) 3.2074 55504
H(19A1) C(3) 3.0807 55504
H(19A1) C(4) 3.1998 55504
H(19A1) C(5) 3.4721 55504
H(19A1) C(27) 3.1694 55504
H(19B1) Ni(1) 3.0238 56603
H(19B1) N(2) 3.2779 56603
H(19B1) N(3) 2.7904 56603
H(19B1) C(1) 3.2974 56603
H(19B1) C(5) 3.0158 56603
H(19B1) C(6) 3.3311 56603
H(19C1) N(3) 3.0651 55504
H(19C1) C(1) 3.3284 55504
H(19C1) C(4) 3.5336 55504
H(19C1) C(5) 3.1515 55504
C(20) H(21A1) 2.0844 .
C(20) H(21B1) 2.0840 .
C(20) H(21C1) 2.0836 .
C(20) H(22A1) 2.0676 .
C(20) H(22B1) 2.0678 .
C(20) H(22C1) 2.0689 .
C(20) H(23A1) 2.0800 .
C(20) H(23B1) 2.0796 .
C(20) H(23C1) 2.0795 .
C(21) H(17C1) 3.2604 45404
C(21) H(22A1) 3.3329 .
C(21) H(22B1) 2.6303 .
C(21) H(22C1) 2.6803 .
C(21) H(23A1) 3.3595 .
C(21) H(23B1) 2.7125 .
C(21) H(23C1) 2.6743 .
H(21A1) I(1) 3.5904 45501
H(21A1) C(14) 3.2138 56603
H(21A1) C(22) 2.6895 .
H(21A1) C(23) 3.3589 .
H(21B1) C(22) 2.6300 .
H(21B1) C(23) 2.7202 .
H(21C1) C(22) 3.3290 .
H(21C1) C(23) 2.6703 .
C(22) H(23A1) 2.6891 .
C(22) H(23B1) 3.3507 .
C(22) H(23C1) 2.6998 .
C(22) H(26C1) 3.5236 55504
C(22) H(27A1) 3.5132 55504
C(22) H(27C1) 3.4157 55504
H(22A1) C(23) 2.6744 .
H(22A1) C(26) 3.2057 55504
H(22A1) C(27) 2.9398 55504
H(22B1) C(23) 2.7080 .
H(22B1) C(25) 3.4234 44502
H(22B1) C(26) 3.3472 44502
H(22C1) I(1) 3.3634 56603
H(22C1) C(15) 3.5596 45501
H(22C1) C(15) 3.2443 56603
H(22C1) C(23) 3.3542 .
C(23) H(1A1) 3.1250 54502
C(23) H(17B1) 3.5735 45404
C(23) H(17C1) 3.3015 45404
C(23) H(26A1) 3.1431 44502
H(23A1) C(1) 3.4530 54502
H(23A1) C(2) 3.4790 54502
H(23A1) C(18) 3.3613 55603
H(23B1) C(1) 3.4402 54502
H(23B1) C(17) 3.4682 45404
H(23C1) C(17) 3.3416 45404
H(23C1) C(26) 3.1736 44502
C(24) H(25A1) 2.0707 .
C(24) H(25B1) 2.0706 .
C(24) H(25C1) 2.0702 .
C(24) H(26A1) 2.0697 .
C(24) H(26B1) 2.0697 .
C(24) H(26C1) 2.0698 .
C(24) H(27A1) 2.0852 .
C(24) H(27B1) 2.0847 .
C(24) H(27C1) 2.0841 .
C(25) H(18A1) 3.4100 55502
C(25) H(22B1) 3.4234 45502
C(25) H(26A1) 2.7151 .
C(25) H(26B1) 3.3351 .
C(25) H(26C1) 2.6311 .
C(25) H(27A1) 3.3567 .
C(25) H(27B1) 2.7462 .
C(25) H(27B1) 3.5233 56503
C(25) H(27C1) 2.6596 .
H(25A1) N(1) 3.1971 55502
H(25A1) N(2) 3.5820 55502
H(25A1) C(10) 3.4990 55502
H(25A1) C(11) 3.2323 55502
H(25A1) C(15) 3.5963 55502
H(25A1) C(26) 2.7600 .
H(25A1) C(27) 3.3545 .
H(25B1) C(11) 3.4421 55502
H(25B1) C(12) 3.3060 55502
H(25B1) C(13) 3.2809 55502
H(25B1) C(14) 3.4198 55502
H(25B1) C(18) 3.3003 55502
H(25B1) C(26) 2.5918 .
H(25B1) C(27) 2.7754 .
H(25C1) N(1) 3.5651 55502
H(25C1) C(9) 3.4176 55502
H(25C1) C(10) 3.0862 55502
H(25C1) C(11) 2.9536 55502
H(25C1) C(12) 3.0379 55502
H(25C1) C(26) 3.3291 .
H(25C1) C(27) 2.6247 .
H(25C1) C(27) 3.4117 56503
C(26) H(22A1) 3.2057 55404
C(26) H(22B1) 3.3472 45502
C(26) H(23C1) 3.1736 45502
C(26) H(27A1) 2.6330 .
C(26) H(27B1) 3.3370 .
C(26) H(27C1) 2.7102 .
H(26A1) C(23) 3.1431 45502
H(26A1) C(27) 3.3405 .
H(26B1) I(1) 3.2144 54502
H(26B1) C(27) 2.6273 .
H(26C1) C(22) 3.5236 55404
H(26C1) C(27) 2.7102 .
C(27) H(9A1) 3.2356 55404
C(27) H(12A1) 3.3543 55404
C(27) H(19A1) 3.1694 55404
C(27) H(22A1) 2.9398 55404
C(27) H(25C1) 3.4117 56503
C(27) H(27B1) 3.0167 56503
H(27A1) I(1) 3.5905 54502
H(27A1) C(9) 3.3692 55404
H(27A1) C(12) 3.4721 55404
H(27A1) C(19) 3.5822 55404
H(27A1) C(22) 3.5132 55404
H(27B1) C(25) 3.5233 56503
H(27B1) C(27) 3.0167 56503
H(27C1) C(9) 3.5672 55404
H(27C1) C(22) 3.4157 55404

loop_
_geom_torsion_atom_site_label_1
_geom_torsion_atom_site_label_2
_geom_torsion_atom_site_label_3
_geom_torsion_atom_site_label_4
_geom_torsion
I(1) Ni(1) N(1) C(11) 151.4(2)
I(1) Ni(1) N(1) C(15) -30.6(3)
N(2) Ni(1) N(1) C(11) -8.4(2)
N(2) Ni(1) N(1) C(15) 169.5(3)
N(3) Ni(1) N(1) C(11) -35.0(3)
N(3) Ni(1) N(1) C(15) 143.0(2)
I(1) Ni(1) N(2) C(6) 88.4(3)
I(1) Ni(1) N(2) C(10) -88.8(3)
N(1) Ni(1) N(2) C(6) -172.4(2)
N(1) Ni(1) N(2) C(10) 10.4(2)
N(3) Ni(1) N(2) C(6) -2.8(2)
N(3) Ni(1) N(2) C(10) 180.0(2)
I(1) Ni(1) N(3) C(1) 15.0(3)
I(1) Ni(1) N(3) C(5) -155.4(2)
N(1) Ni(1) N(3) C(1) -158.6(2)
N(1) Ni(1) N(3) C(5) 30.9(4)
N(2) Ni(1) N(3) C(1) 174.9(3)
N(2) Ni(1) N(3) C(5) 4.4(2)
Ni(1) N(1) C(11) C(10) 5.6(3)
Ni(1) N(1) C(11) C(12) 179.7(2)
C(15) N(1) C(11) C(10) -172.6(2)
C(15) N(1) C(11) C(12) 1.6(4)
Ni(1) N(1) C(15) C(14) -175.8(3)
C(11) N(1) C(15) C(14) 2.1(5)
Ni(1) N(2) C(6) C(5) 0.7(3)
Ni(1) N(2) C(6) C(7) -176.5(2)
C(10) N(2) C(6) C(5) 178.0(2)
C(10) N(2) C(6) C(7) 0.8(4)
Ni(1) N(2) C(10) C(9) 172.5(2)
Ni(1) N(2) C(10) C(11) -10.0(3)
C(6) N(2) C(10) C(9) -4.7(4)
C(6) N(2) C(10) C(11) 172.7(2)
Ni(1) N(3) C(1) C(2) -169.8(3)
C(5) N(3) C(1) C(2) 0.4(5)
Ni(1) N(3) C(5) C(4) 171.9(2)
Ni(1) N(3) C(5) C(6) -5.3(3)
C(1) N(3) C(5) C(4) 0.3(4)
C(1) N(3) C(5) C(6) -176.9(2)
N(3) C(1) C(2) C(3) -0.3(5)
C(1) C(2) C(3) C(4) -0.6(5)
C(1) C(2) C(3) C(24) -179.3(3)
C(2) C(3) C(4) C(5) 1.2(4)
C(24) C(3) C(4) C(5) 179.9(2)
C(2) C(3) C(24) C(25) -45.8(4)
C(2) C(3) C(24) C(26) -167.6(3)
C(2) C(3) C(24) C(27) 73.5(4)
C(4) C(3) C(24) C(25) 135.6(3)
C(4) C(3) C(24) C(26) 13.8(4)
C(4) C(3) C(24) C(27) -105.1(3)
C(3) C(4) C(5) N(3) -1.2(4)
C(3) C(4) C(5) C(6) 175.8(2)
N(3) C(5) C(6) N(2) 3.1(3)
N(3) C(5) C(6) C(7) -179.8(3)
C(4) C(5) C(6) N(2) -174.1(2)
C(4) C(5) C(6) C(7) 3.0(4)
N(2) C(6) C(7) C(8) 3.6(4)
C(5) C(6) C(7) C(8) -173.1(3)
C(6) C(7) C(8) C(9) -4.0(4)
C(6) C(7) C(8) C(20) 176.5(2)
C(7) C(8) C(9) C(10) 0.3(4)
C(20) C(8) C(9) C(10) 179.7(2)
C(7) C(8) C(20) C(21) -53.2(3)
C(7) C(8) C(20) C(22) -172.8(2)
C(7) C(8) C(20) C(23) 65.8(3)
C(9) C(8) C(20) C(21) 127.4(3)
C(9) C(8) C(20) C(22) 7.7(4)
C(9) C(8) C(20) C(23) -113.7(3)
C(8) C(9) C(10) N(2) 4.1(4)
C(8) C(9) C(10) C(11) -172.8(2)
N(2) C(10) C(11) N(1) 2.3(3)
N(2) C(10) C(11) C(12) -171.7(3)
C(9) C(10) C(11) N(1) 179.5(3)
C(9) C(10) C(11) C(12) 5.5(4)
N(1) C(11) C(12) C(13) -3.9(4)
C(10) C(11) C(12) C(13) 169.6(2)
C(11) C(12) C(13) C(14) 2.5(4)
C(11) C(12) C(13) C(16) -172.7(2)
C(12) C(13) C(14) C(15) 1.0(5)
C(16) C(13) C(14) C(15) 176.3(3)
C(12) C(13) C(16) C(17) -140.6(3)
C(12) C(13) C(16) C(18) 101.2(3)
C(12) C(13) C(16) C(19) -19.9(4)
C(14) C(13) C(16) C(17) 44.4(4)
C(14) C(13) C(16) C(18) -73.8(3)
C(14) C(13) C(16) C(19) 165.1(3)
C(13) C(14) C(15) N(1) -3.4(5)
